data_4030803
loop_
_publ_author_name
'Heuer, T.'
'Steffen, F.'
'Meyer, G.'

_publ_section_title
;
 Trigonal bipyramidal clusters with one face-capping bromide ligand in
 [La5(C2)]Br9 and [Ce5(C2)]Br9
;
_journal_name_full 'European Journal of Solid State and Inorganic Chemistry'
_journal_page_first 265
_journal_page_last 272
_journal_volume 33
_journal_year 1996
_chemical_formula_sum 'C2 Br9 Ce5'
_chemical_formula_weight 1443.81
_space_group_IT_number 62
_symmetry_cell_setting orthorhombic
_symmetry_Int_Tables_number 62
_symmetry_space_group_name_Hall '-P 2ac 2n'
_symmetry_space_group_name_H-M 'P n m a'
_cell_angle_alpha 90
_cell_angle_beta 90
_cell_angle_gamma 90
_cell_formula_units_Z 4
_cell_length_a 11.215(2)
_cell_length_b 9.8543(12)
_cell_length_c 16.395(2)
_cell_volume 1811.9(4)
_diffrn_ambient_temperature 293
_diffrn_radiation_probe x-ray
_diffrn_radiation_type MoK\a
_diffrn_radiation_wavelength 0.71073
_exptl_absorpt_coefficient_mu 31.117
_exptl_crystal_density_diffrn 5.293
_exptl_crystal_F_000 2468
_refine_ls_number_parameters 80
_refine_ls_number_reflns 2919
_refine_ls_R_factor_gt 0.0547
_refine_ls_wR_factor_gt 0.1399
_cod_data_source_file EJSSIC-1996-33-265-272-2.cif
_cod_data_source_block C2Br9Ce5
_cod_original_formula_sum 'Br9 C2 Ce5'
_cod_database_code 4030803

loop_
_symmetry_equiv_pos_site_id
_symmetry_equiv_pos_as_xyz
1 x,y,z
2 1/2-x,-y,1/2+z
3 1/2+x,1/2-y,1/2-z
4 -x,1/2+y,-z
5 -x,-y,-z
6 1/2+x,y,1/2-z
7 1/2-x,1/2+y,1/2+z
8 x,1/2-y,z

loop_
_atom_site_label
_atom_site_type_symbol
_atom_site_thermal_displace_type
_atom_site_fract_x
_atom_site_fract_y
_atom_site_fract_z
_atom_site_occupancy
_atom_site_U_iso_or_equiv
Ce1 Ce Uiso 0.93000(10) 0.25000 0.66150(10) 1.000 0.0170(10)
Ce2 Ce Uiso 0.63580(10) 0.25000 0.34880(10) 1.000 0.0170(10)
Ce3 Ce Uiso 0.96490(10) 0.25000 0.43430(10) 1.000 0.0170(10)
Ce4 Ce Uiso 0.68960(10) 0.04640(10) 0.54990(10) 1.000 0.0170(10)
Br1 Br Uiso 0.3862(2) 0.25000 0.44120(10) 1.000 0.0240(10)
Br2 Br Uiso 0.6594(2) 0.25000 0.71320(10) 1.000 0.0310(10)
Br3 Br Uiso 0.87330(10) 0.25000 0.26890(10) 1.000 0.0350(10)
Br4 Br Uiso 0.86530(10) -0.05310(10) 0.67650(10) 1.000 0.0230(10)
Br5 Br Uiso 0.88540(10) -0.07240(10) 0.43850(10) 1.000 0.0220(10)
Br6 Br Uiso 0.43180(10) 0.03650(10) 0.61300(10) 1.000 0.0220(10)
C1 C Uiso 0.8203(12) 0.25000 0.5448(10) 1.000 0.016(2)
C2 C Uiso 0.7439(12) 0.25000 0.4701(10) 1.000 0.018(3)

loop_
_atom_type_symbol
_atom_type_description
_atom_type_scat_dispersion_real
_atom_type_scat_dispersion_imag
_atom_type_scat_source
C C 0.0033 0.0016 ' International Tables Vol C Tables 4.2.6.8 and 6.1.1.4'
Br Br -0.2901 2.4595 ' International Tables Vol C Tables 4.2.6.8 and 6.1.1.4'
Ce Ce -0.2486 2.6331 ' International Tables Vol C Tables 4.2.6.8 and 6.1.1.4'

loop_
_geom_angle_atom_site_label_1
_geom_angle_atom_site_label_2
_geom_angle_atom_site_label_3
_geom_angle
_geom_angle_site_symmetry_1
_geom_angle_site_symmetry_3
_geom_angle_publ_flag
Br2 Ce1 Br4 75.64(3) . . yes
Br2 Ce1 C1 72.9(4) . . yes
Br2 Ce1 Br2 125.79(7) . 3_556 yes
Br2 Ce1 Br5 140.23(4) . 4_756 yes
Br2 Ce1 Br5 140.23(4) . 5_756 yes
Br2 Ce1 Br4 75.64(3) . 8_555 yes
Br4 Ce1 C1 86.55(10) . . yes
Br2 Ce1 Br4 97.71(4) 3_556 . yes
Br4 Ce1 Br5 136.90(5) . 4_756 yes
Br4 Ce1 Br5 70.12(3) . 5_756 yes
Br4 Ce1 Br4 151.23(5) . 8_555 yes
Br2 Ce1 C1 161.4(4) 3_556 . yes
Br5 Ce1 C1 85.3(3) 4_756 . yes
Br5 Ce1 C1 85.3(3) 5_756 . yes
Br4 Ce1 C1 86.55(10) 8_555 . yes
Br2 Ce1 Br5 79.18(4) 3_556 4_756 yes
Br2 Ce1 Br5 79.18(4) 3_556 5_756 yes
Br2 Ce1 Br4 97.71(4) 3_556 8_555 yes
Br5 Ce1 Br5 67.07(4) 4_756 5_756 yes
Br4 Ce1 Br5 70.12(3) 8_555 4_756 yes
Br4 Ce1 Br5 136.90(5) 8_555 5_756 yes
Br1 Ce2 Br3 177.77(7) . . yes
Br1 Ce2 C2 93.0(4) . . yes
Br1 Ce2 Br4 112.90(4) . 2_654 yes
Br1 Ce2 Br6 71.17(3) . 4_656 yes
Br1 Ce2 Br6 71.17(3) . 5_656 yes
Br1 Ce2 Br4 112.90(4) . 7_654 yes
Br3 Ce2 C2 84.8(4) . . yes
Br3 Ce2 Br4 68.87(4) . 2_654 yes
Br3 Ce2 Br6 108.66(3) . 4_656 yes
Br3 Ce2 Br6 108.66(3) . 5_656 yes
Br3 Ce2 Br4 68.87(4) . 7_654 yes
Br4 Ce2 C2 134.9(2) 2_654 . yes
Br6 Ce2 C2 87.31(12) 4_656 . yes
Br6 Ce2 C2 87.31(12) 5_656 . yes
Br4 Ce2 C2 134.9(2) 7_654 . yes
Br4 Ce2 Br6 134.95(6) 2_654 4_656 yes
Br4 Ce2 Br6 68.72(4) 2_654 5_656 yes
Br4 Ce2 Br4 68.97(4) 2_654 7_654 yes
Br6 Ce2 Br6 141.59(6) 4_656 5_656 yes
Br4 Ce2 Br6 68.72(4) 7_654 4_656 yes
Br4 Ce2 Br6 134.95(6) 7_654 5_656 yes
Br3 Ce3 Br5 85.63(4) . . yes
Br3 Ce3 C1 117.4(4) . . yes
Br3 Ce3 C2 82.6(4) . . yes
Br3 Ce3 Br4 71.75(5) . 4_756 yes
Br3 Ce3 Br5 142.72(4) . 4_756 yes
Br3 Ce3 Br4 71.75(5) . 5_756 yes
Br3 Ce3 Br5 142.72(4) . 5_756 yes
Br3 Ce3 Br5 85.63(4) . 8_555 yes
Br5 Ce3 C1 78.71(7) . . yes
Br5 Ce3 C2 74.47(3) . . yes
Br4 Ce3 Br5 137.74(5) 4_756 . yes
Br5 Ce3 Br5 130.91(6) . 4_756 yes
Br4 Ce3 Br5 66.28(3) 5_756 . yes
Br5 Ce3 Br5 66.52(3) . 5_756 yes
Br5 Ce3 Br5 148.56(5) . 8_555 yes
C1 Ce3 C2 34.8(5) . . yes
Br4 Ce3 C1 143.36(5) 4_756 . yes
Br5 Ce3 C1 82.2(3) 4_756 . yes
Br4 Ce3 C1 143.36(5) 5_756 . yes
Br5 Ce3 C1 82.2(3) 5_756 . yes
Br5 Ce3 C1 78.71(7) 8_555 . yes
Br4 Ce3 C2 134.0(2) 4_756 . yes
Br5 Ce3 C2 111.1(3) 4_756 . yes
Br4 Ce3 C2 134.0(2) 5_756 . yes
Br5 Ce3 C2 111.1(3) 5_756 . yes
Br5 Ce3 C2 74.47(3) 8_555 . yes
Br4 Ce3 Br5 74.45(4) 4_756 4_756 yes
Br4 Ce3 Br4 72.80(4) 4_756 5_756 yes
Br4 Ce3 Br5 112.41(4) 4_756 5_756 yes
Br4 Ce3 Br5 66.28(3) 4_756 8_555 yes
Br4 Ce3 Br5 112.41(4) 5_756 4_756 yes
Br5 Ce3 Br5 66.35(4) 4_756 5_756 yes
Br5 Ce3 Br5 66.52(3) 4_756 8_555 yes
Br4 Ce3 Br5 74.45(4) 5_756 5_756 yes
Br4 Ce3 Br5 137.74(5) 5_756 8_555 yes
Br5 Ce3 Br5 130.91(6) 5_756 8_555 yes
Br2 Ce4 Br4 73.31(5) . . yes
Br2 Ce4 Br5 140.27(6) . . yes
Br2 Ce4 Br6 69.88(5) . . yes
Br2 Ce4 C1 66.7(4) . . yes
Br2 Ce4 C2 87.8(3) . . yes
Br1 Ce4 Br2 120.39(6) 4_646 . yes
Br2 Ce4 Br6 142.85(5) . 5_656 yes
Br4 Ce4 Br5 79.61(5) . . yes
Br4 Ce4 Br6 111.82(6) . . yes
Br4 Ce4 C1 84.3(3) . . yes
Br4 Ce4 C2 117.8(3) . . yes
Br1 Ce4 Br4 80.68(5) 4_646 . yes
Br4 Ce4 Br6 142.18(5) . 5_656 yes
Br5 Ce4 Br6 148.94(5) . . yes
Br5 Ce4 C1 82.3(3) . . yes
Br5 Ce4 C2 79.6(3) . . yes
Br1 Ce4 Br5 82.14(5) 4_646 . yes
Br5 Ce4 Br6 72.75(5) . 5_656 yes
Br6 Ce4 C1 126.3(3) . . yes
Br6 Ce4 C2 115.8(3) . . yes
Br1 Ce4 Br6 71.99(5) 4_646 . yes
Br6 Ce4 Br6 82.46(5) . 5_656 yes
C1 Ce4 C2 35.1(5) . . yes
Br1 Ce4 C1 160.1(3) 4_646 . yes
Br6 Ce4 C1 116.2(4) 5_656 . yes
Br1 Ce4 C2 150.8(3) 4_646 . yes
Br6 Ce4 C2 82.3(3) 5_656 . yes
Br1 Ce4 Br6 70.53(5) 4_646 5_656 yes
Ce2 Br1 Ce4 105.56(4) . 4_656 yes
Ce2 Br1 Ce4 105.56(4) . 5_656 yes
Ce4 Br1 Ce4 147.10(9) 4_656 5_656 yes
Ce1 Br2 Ce4 71.87(5) . . yes
Ce1 Br2 Ce1 157.00(7) . 3_456 yes
Ce1 Br2 Ce4 71.87(5) . 8_555 yes
Ce1 Br2 Ce4 125.13(6) 3_456 . yes
Ce4 Br2 Ce4 73.26(5) . 8_555 yes
Ce1 Br2 Ce4 125.13(6) 3_456 8_555 yes
Ce2 Br3 Ce3 84.56(6) . . yes
Ce1 Br4 Ce4 77.56(4) . . yes
Ce1 Br4 Ce2 127.95(6) . 2_655 yes
Ce1 Br4 Ce3 113.17(5) . 4_746 yes
Ce2 Br4 Ce4 138.30(5) 2_655 . yes
Ce3 Br4 Ce4 100.98(6) 4_746 . yes
Ce2 Br4 Ce3 97.13(4) 2_655 4_746 yes
Ce3 Br5 Ce4 80.76(4) . . yes
Ce1 Br5 Ce3 110.15(4) 4_746 . yes
Ce3 Br5 Ce3 113.49(5) . 4_746 yes
Ce1 Br5 Ce4 168.69(5) 4_746 . yes
Ce3 Br5 Ce4 101.25(6) 4_746 . yes
Ce1 Br5 Ce3 72.07(4) 4_746 4_746 yes
Ce2 Br6 Ce4 109.83(4) 4_646 . yes
Ce4 Br6 Ce4 97.54(6) . 5_656 yes
Ce2 Br6 Ce4 79.67(5) 4_646 5_656 yes
Ce1 C1 Ce3 105.4(5) . . yes
Ce1 C1 Ce4 106.9(5) . . yes
Ce1 C1 C2 177.8(11) . . yes
Ce1 C1 Ce4 106.9(5) . 8_555 yes
Ce3 C1 Ce4 114.7(4) . . yes
Ce3 C1 C2 76.8(9) . . yes
Ce3 C1 Ce4 114.7(4) . 8_555 yes
Ce4 C1 C2 71.9(5) . . yes
Ce4 C1 Ce4 107.6(5) . 8_555 yes
Ce4 C1 C2 71.9(5) 8_555 . yes
Ce2 C2 Ce3 108.0(6) . . yes
Ce2 C2 Ce4 108.9(4) . . yes
Ce2 C2 C1 176.4(11) . . yes
Ce2 C2 Ce4 108.9(4) . 8_555 yes
Ce3 C2 Ce4 111.2(4) . . yes
Ce3 C2 C1 68.4(7) . . yes
Ce3 C2 Ce4 111.2(4) . 8_555 yes
Ce4 C2 C1 73.0(5) . . yes
Ce4 C2 Ce4 108.6(6) . 8_555 yes
Ce4 C2 C1 73.0(5) 8_555 . yes

loop_
_geom_bond_atom_site_label_1
_geom_bond_atom_site_label_2
_geom_bond_distance
_geom_bond_site_symmetry_2
_geom_bond_publ_flag
Ce1 Br2 3.151(3) . yes
Ce1 Br4 3.0835(12) . yes
Ce1 C1 2.275(16) . yes
Ce1 Br2 3.292(3) 3_556 yes
Ce1 Br5 3.1681(18) 4_756 yes
Ce1 Br5 3.1681(18) 5_756 yes
Ce1 Br4 3.0835(12) 8_555 yes
Ce2 Br1 3.183(3) . yes
Ce2 Br3 2.9683(18) . yes
Ce2 C2 2.329(16) . yes
Ce2 Br4 3.427(2) 2_654 yes
Ce2 Br6 2.9896(12) 4_656 yes
Ce2 Br6 2.9896(12) 5_656 yes
Ce2 Br4 3.427(2) 7_654 yes
Ce3 Br3 2.900(2) . yes
Ce3 Br5 3.3005(12) . yes
Ce3 C1 2.431(15) . yes
Ce3 C2 2.547(14) . yes
Ce3 Br4 3.2697(18) 4_756 yes
Ce3 Br5 3.1985(19) 4_756 yes
Ce3 Br4 3.2697(18) 5_756 yes
Ce3 Br5 3.1985(19) 5_756 yes
Ce3 Br5 3.3005(12) 8_555 yes
Ce4 Br2 3.363(2) . yes
Ce4 Br4 3.025(2) . yes
Ce4 Br5 3.0868(19) . yes
Ce4 Br6 3.0723(18) . yes
Ce4 C1 2.486(8) . yes
Ce4 C2 2.471(9) . yes
Ce4 Br1 3.0455(13) 4_646 yes
Ce4 Br6 3.107(2) 5_656 yes
C1 C2 1.50(2) . no

loop_
_geom_torsion_atom_site_label_1
_geom_torsion_atom_site_label_2
_geom_torsion_atom_site_label_3
_geom_torsion_atom_site_label_4
_geom_torsion
_geom_torsion_site_symmetry_1
_geom_torsion_site_symmetry_3
_geom_torsion_site_symmetry_4
_geom_torsion_publ_flag
Br4 Ce1 Br2 Ce4 -51.91(4) . . . no
Br4 Ce1 Br2 Ce4 -129.69(5) . . 8_555 no
C1 Ce1 Br2 Ce4 38.89(3) . . . no
Br5 Ce1 Br2 Ce4 98.60(9) 4_756 . . no
Br5 Ce1 Br2 Ce4 -20.83(9) 5_756 . . no
Br4 Ce1 Br2 Ce4 129.69(5) 8_555 . . no
Br2 Ce1 Br4 Ce4 58.36(5) . . . no
C1 Ce1 Br4 Ce4 -14.8(4) . . . no
Br2 Ce1 Br4 Ce4 -176.57(6) 3_556 . . no
Br5 Ce1 Br4 Ce4 -94.20(9) 4_756 . . no
Br5 Ce1 Br4 Ce4 -101.07(5) 5_756 . . no
Br4 Ce1 Br4 Ce4 61.58(15) 8_555 . . no
Br2 Ce1 C1 Ce3 180.00 . . . no
Br2 Ce1 C1 Ce4 -57.5(4) . . . no
Br4 Ce1 C1 Ce3 -103.98(4) . . . no
Br4 Ce1 C1 Ce4 18.5(4) . . . no
Br4 Ce1 C1 Ce4 133.5(4) . . 8_555 no
Br5 Ce1 C1 Ce4 156.2(4) 4_756 . . no
Br5 Ce1 C1 Ce4 88.8(4) 5_756 . . no
Br4 Ce1 C1 Ce4 -133.5(4) 8_555 . . no
Br4 Ce1 Br5 Ce3 54.58(8) . 4_756 . no
Br4 Ce1 Br5 Ce3 113.29(4) . 5_756 . no
C2 Ce2 Br3 Ce3 0.00 . . . no
Br1 Ce2 C2 Ce3 180.00 . . . no
Br1 Ce2 C2 Ce4 59.1(4) . . . no
Br3 Ce2 C2 Ce3 0.00 . . . no
Br3 Ce2 C2 Ce4 -120.9(4) . . . no
Br4 Ce2 C2 Ce4 -67.9(7) 2_654 . . no
Br6 Ce2 C2 Ce4 130.1(4) 4_656 . . no
Br6 Ce2 C2 Ce4 -11.9(4) 5_656 . . no
Br4 Ce2 C2 Ce4 -173.95(14) 7_654 . . no
Br1 Ce2 Br6 Ce4 -84.97(5) . 5_656 . no
Br3 Ce2 Br6 Ce4 92.68(6) . 5_656 . no
C2 Ce2 Br6 Ce4 9.1(3) . 5_656 . no
Br5 Ce3 Br3 Ce2 74.88(3) . . . no
C1 Ce3 Br3 Ce2 0.00 . . . no
C2 Ce3 Br3 Ce2 0.00 . . . no
Br3 Ce3 Br5 Ce4 -107.08(5) . . . no
C1 Ce3 Br5 Ce4 12.0(4) . . . no
C2 Ce3 Br5 Ce4 -23.6(4) . . . no
Br4 Ce3 Br5 Ce4 -163.63(8) 4_756 . . no
Br5 Ce3 Br5 Ce4 81.15(7) 4_756 . . no
Br4 Ce3 Br5 Ce4 -179.05(6) 5_756 . . no
Br5 Ce3 Br5 Ce4 98.33(5) 5_756 . . no
Br5 Ce3 Br5 Ce4 -32.83(13) 8_555 . . no
Br3 Ce3 C1 Ce1 -180.00 . . . no
Br3 Ce3 C1 Ce4 62.7(5) . . . no
Br3 Ce3 C1 C2 0.00 . . . no
Br5 Ce3 C1 Ce1 101.02(7) . . . no
Br5 Ce3 C1 Ce4 -16.3(4) . . . no
Br5 Ce3 C1 C2 -78.99(7) . . . no
Br5 Ce3 C1 Ce4 -141.7(5) . . 8_555 no
C2 Ce3 C1 Ce1 -180.00 . . . no
C2 Ce3 C1 Ce4 62.7(5) . . . no
Br4 Ce3 C1 Ce4 158.78(9) 4_756 . . no
Br5 Ce3 C1 Ce4 -150.8(5) 4_756 . . no
Br4 Ce3 C1 Ce4 -33.4(9) 5_756 . . no
Br5 Ce3 C1 Ce4 -83.8(5) 5_756 . . no
Br5 Ce3 C1 Ce4 141.7(5) 8_555 . . no
Br3 Ce3 C2 Ce2 0.00 . . . no
Br3 Ce3 C2 Ce4 119.5(5) . . . no
Br3 Ce3 C2 C1 180.00 . . . no
Br5 Ce3 C2 Ce2 -87.51(11) . . . no
Br5 Ce3 C2 Ce4 31.9(4) . . . no
Br5 Ce3 C2 C1 92.50(11) . . . no
Br5 Ce3 C2 Ce4 153.1(6) . . 8_555 no
C1 Ce3 C2 Ce2 180.00 . . . no
C1 Ce3 C2 Ce4 -60.6(5) . . . no
Br4 Ce3 C2 Ce4 175.0(2) 4_756 . . no
Br5 Ce3 C2 Ce4 -96.5(4) 4_756 . . no
Br4 Ce3 C2 Ce4 63.9(8) 5_756 . . no
Br5 Ce3 C2 Ce4 -24.6(6) 5_756 . . no
Br5 Ce3 C2 Ce4 -153.1(6) 8_555 . . no
Br5 Ce3 Br5 Ce1 -43.97(6) . 4_756 . no
Br5 Ce3 Br5 Ce1 -104.72(4) . 5_756 . no
Br4 Ce4 Br2 Ce1 54.23(4) . . . no
Br4 Ce4 Br2 Ce1 -108.32(6) . . 3_456 no
Br4 Ce4 Br2 Ce4 130.14(5) . . 8_555 no
Br5 Ce4 Br2 Ce1 5.17(8) . . . no
Br5 Ce4 Br2 Ce1 -157.38(7) . . 3_456 no
Br5 Ce4 Br2 Ce4 81.08(8) . . 8_555 no
Br6 Ce4 Br2 Ce1 175.76(5) . . . no
Br6 Ce4 Br2 Ce1 13.22(6) . . 3_456 no
Br6 Ce4 Br2 Ce4 -108.33(5) . . 8_555 no
C1 Ce4 Br2 Ce1 -36.7(3) . . . no
C1 Ce4 Br2 Ce4 39.2(3) . . 8_555 no
C2 Ce4 Br2 Ce1 -65.7(3) . . . no
C2 Ce4 Br2 Ce4 10.3(3) . . 8_555 no
Br6 Ce4 Br2 Ce1 -139.88(9) 5_656 . . no
Br2 Ce4 Br4 Ce1 -53.79(4) . . . no
Br2 Ce4 Br4 Ce2 80.58(7) . . 2_655 no
Br2 Ce4 Br4 Ce3 -165.36(5) . . 4_746 no
Br5 Ce4 Br4 Ce1 96.81(4) . . . no
Br5 Ce4 Br4 Ce2 -128.83(7) . . 2_655 no
Br5 Ce4 Br4 Ce3 -14.76(4) . . 4_746 no
Br6 Ce4 Br4 Ce1 -113.34(5) . . . no
Br6 Ce4 Br4 Ce2 21.03(9) . . 2_655 no
Br6 Ce4 Br4 Ce3 135.10(4) . . 4_746 no
C1 Ce4 Br4 Ce1 13.6(3) . . . no
C1 Ce4 Br4 Ce2 147.9(3) . . 2_655 no
C1 Ce4 Br4 Ce3 -98.0(3) . . 4_746 no
C2 Ce4 Br4 Ce1 24.5(3) . . . no
C2 Ce4 Br4 Ce2 158.9(3) . . 2_655 no
C2 Ce4 Br4 Ce3 -87.1(3) . . 4_746 no
Br1 Ce4 Br4 Ce1 -179.55(6) 4_646 . . no
Br6 Ce4 Br4 Ce1 140.10(9) 5_656 . . no
Br2 Ce4 Br5 Ce3 -49.83(8) . . . no
Br2 Ce4 Br5 Ce3 62.46(8) . . 4_746 no
Br4 Ce4 Br5 Ce3 -97.18(4) . . . no
Br4 Ce4 Br5 Ce3 15.11(4) . . 4_746 no
Br6 Ce4 Br5 Ce3 147.48(11) . . . no
Br6 Ce4 Br5 Ce3 -100.23(12) . . 4_746 no
C1 Ce4 Br5 Ce3 -11.6(3) . . . no
C1 Ce4 Br5 Ce3 100.7(3) . . 4_746 no
C2 Ce4 Br5 Ce3 23.8(3) . . . no
C2 Ce4 Br5 Ce3 136.1(3) . . 4_746 no
Br1 Ce4 Br5 Ce3 -179.09(6) 4_646 . . no
Br6 Ce4 Br5 Ce3 108.94(5) 5_656 . . no
Br2 Ce4 Br6 Ce2 -123.52(6) . . 4_646 no
Br2 Ce4 Br6 Ce4 154.80(4) . . 5_656 no
Br4 Ce4 Br6 Ce2 -61.95(7) . . 4_646 no
Br4 Ce4 Br6 Ce4 -143.64(5) . . 5_656 no
Br5 Ce4 Br6 Ce2 44.80(14) . . 4_646 no
Br5 Ce4 Br6 Ce4 -36.89(12) . . 5_656 no
C1 Ce4 Br6 Ce2 -161.2(5) . . 4_646 no
C1 Ce4 Br6 Ce4 117.1(5) . . 5_656 no
C2 Ce4 Br6 Ce2 159.3(4) . . 4_646 no
C2 Ce4 Br6 Ce4 77.7(4) . . 5_656 no
Br6 Ce4 Br6 Ce4 0.02(9) 5_656 . 5_656 no
Br2 Ce4 C1 Ce1 55.3(4) . . . no
Br2 Ce4 C1 Ce3 171.8(6) . . . no
Br2 Ce4 C1 C2 -122.7(7) . . . no
Br2 Ce4 C1 Ce4 -59.2(4) . . 8_555 no
Br4 Ce4 C1 Ce1 -19.0(4) . . . no
Br4 Ce4 C1 Ce3 97.5(5) . . . no
Br4 Ce4 C1 C2 163.0(7) . . . no
Br4 Ce4 C1 Ce4 -133.5(5) . . 8_555 no
Br5 Ce4 C1 Ce1 -99.2(4) . . . no
Br5 Ce4 C1 Ce3 17.3(4) . . . no
Br5 Ce4 C1 C2 82.8(6) . . . no
Br5 Ce4 C1 Ce4 146.3(6) . . 8_555 no
Br6 Ce4 C1 Ce1 94.0(4) . . . no
Br6 Ce4 C1 Ce3 -149.5(3) . . . no
Br6 Ce4 C1 C2 -84.0(8) . . . no
Br6 Ce4 C1 Ce4 -20.5(8) . . 8_555 no
C2 Ce4 C1 Ce1 178.0(9) . . . no
C2 Ce4 C1 Ce3 -65.5(8) . . . no
C2 Ce4 C1 Ce4 63.5(7) . . 8_555 no
Br6 Ce4 C1 Ce1 -165.6(3) 5_656 . . no
Br6 Ce4 C1 Ce3 -49.2(5) 5_656 . . no
Br6 Ce4 C1 C2 16.3(7) 5_656 . . no
Br2 Ce4 C2 Ce2 -132.6(4) . . . no
Br2 Ce4 C2 Ce3 108.5(5) . . . no
Br2 Ce4 C2 C1 50.7(6) . . . no
Br2 Ce4 C2 Ce4 -14.2(4) . . 8_555 no
Br4 Ce4 C2 Ce2 157.6(3) . . . no
Br4 Ce4 C2 Ce3 38.7(6) . . . no
Br4 Ce4 C2 C1 -19.2(7) . . . no
Br4 Ce4 C2 Ce4 -84.0(5) . . 8_555 no
Br5 Ce4 C2 Ce2 85.3(4) . . . no
Br5 Ce4 C2 Ce3 -33.7(4) . . . no
Br5 Ce4 C2 C1 -91.5(6) . . . no
Br5 Ce4 C2 Ce4 -156.3(5) . . 8_555 no
Br6 Ce4 C2 Ce2 -66.2(5) . . . no
Br6 Ce4 C2 Ce3 174.8(3) . . . no
Br6 Ce4 C2 C1 117.0(6) . . . no
Br6 Ce4 C2 Ce4 52.2(6) . . 8_555 no
C1 Ce4 C2 Ce2 176.8(10) . . . no
C1 Ce4 C2 Ce3 57.8(7) . . . no
C1 Ce4 C2 Ce4 -64.8(7) . . 8_555 no
Br6 Ce4 C2 Ce2 11.5(4) 5_656 . . no
Br6 Ce4 C2 Ce3 -107.4(5) 5_656 . . no
Br6 Ce4 C2 C1 -165.2(7) 5_656 . . no
Br2 Ce4 Br6 Ce2 67.42(9) . 5_656 . no
Br4 Ce4 Br6 Ce2 -134.97(9) . 5_656 . no
Br4 Ce4 Br6 Ce4 116.15(8) . 5_656 5_656 no
Br5 Ce4 Br6 Ce2 -90.04(4) . 5_656 . no
Br5 Ce4 Br6 Ce4 161.08(4) . 5_656 5_656 no
Br6 Ce4 Br6 Ce2 108.88(4) . 5_656 . no
Br6 Ce4 Br6 Ce4 -0.02(9) . 5_656 5_656 no
C1 Ce4 Br6 Ce2 -18.0(3) . 5_656 . no
C2 Ce4 Br6 Ce2 -8.6(3) . 5_656 . no
Ce3 C1 C2 Ce4 121.9(2) . . . no
Ce4 C1 C2 Ce3 -121.9(2) . . . no
Ce4 C1 C2 Ce4 116.2(4) . . 8_555 no
Ce4 C1 C2 Ce4 -116.2(4) 8_555 . . no
